data_7046154
loop_
_publ_author_name
'Gu, Jin-Zhong'
'Cai, Yan'
'Qian, Zi-Yue'
'Wen, Min'
'Shi, Zi-Fa'
'Lv, Dong-Yu'
'Kirillov, Alexander M.'

_publ_section_title
;
 A new series of Co, Ni, Zn, and Cd metal-organic architectures driven by
 an unsymmetrical biphenyl-tricarboxylic acid: hydrothermal assembly,
 structural features and properties.
;
_journal_issue 22
_journal_name_full 'Dalton transactions (Cambridge, England : 2003)'
_journal_page_first 7431
_journal_page_last 7444
_journal_paper_doi 10.1039/c8dt01299g
_journal_volume 47
_journal_year 2018
_chemical_formula_sum 'C50 H30 Cd3 N6 O17'
_chemical_formula_weight 1324.00
_space_group_crystal_system triclinic
_space_group_IT_number 2
_space_group_name_Hall '-P 1'
_space_group_name_H-M_alt 'P -1'
_symmetry_space_group_name_Hall '-P 1'
_symmetry_space_group_name_H-M 'P -1'
_atom_sites_solution_hydrogens mixed
_audit_creation_method SHELXL-2014/7
_audit_update_record
;
2017-12-06 deposited with the CCDC.
2018-04-30 downloaded from the CCDC.
;
_cell_angle_alpha 102.999(4)
_cell_angle_beta 98.038(4)
_cell_angle_gamma 110.742(5)
_cell_formula_units_Z 2
_cell_length_a 13.0611(7)
_cell_length_b 14.1389(7)
_cell_length_c 14.3715(7)
_cell_measurement_reflns_used 14642
_cell_measurement_temperature 293(2)
_cell_measurement_theta_max 25.050
_cell_measurement_theta_min 3.344
_cell_volume 2347.2(2)
_computing_cell_refinement 'Bruker SAINT'
_computing_data_collection 'Bruker APEX2'
_computing_data_reduction 'Bruker SAINT'
_computing_molecular_graphics 'Bruker SHELXTL'
_computing_publication_material 'Bruker SHELXTL'
_computing_structure_refinement 'SHELXL-2014/7 (Sheldrick, 2014)'
_computing_structure_solution 'SHELXL-2014/7 (Sheldrick, 2014)'
_diffrn_ambient_temperature 293(2)
_diffrn_measured_fraction_theta_full 0.998
_diffrn_measured_fraction_theta_max 0.998
_diffrn_measurement_device_type 'Bruker APE-II CCD'
_diffrn_measurement_method '\f and \w scans'
_diffrn_radiation_type MoK\a
_diffrn_radiation_wavelength 0.71073
_diffrn_reflns_av_R_equivalents 0.0292
_diffrn_reflns_av_unetI/netI 0.0543
_diffrn_reflns_Laue_measured_fraction_full 0.998
_diffrn_reflns_Laue_measured_fraction_max 0.998
_diffrn_reflns_limit_h_max 15
_diffrn_reflns_limit_h_min -15
_diffrn_reflns_limit_k_max 16
_diffrn_reflns_limit_k_min -16
_diffrn_reflns_limit_l_max 17
_diffrn_reflns_limit_l_min -15
_diffrn_reflns_number 14642
_diffrn_reflns_point_group_measured_fraction_full 0.998
_diffrn_reflns_point_group_measured_fraction_max 0.998
_diffrn_reflns_theta_full 25.050
_diffrn_reflns_theta_max 25.050
_diffrn_reflns_theta_min 3.344
_diffrn_source 'fine-focus sealed tube'
_exptl_absorpt_coefficient_mu 1.432
_exptl_absorpt_correction_T_max 0.763
_exptl_absorpt_correction_T_min 0.690
_exptl_absorpt_correction_type multi-scan
_exptl_absorpt_process_details SADABS
_exptl_crystal_colour colorless
_exptl_crystal_density_diffrn 1.873
_exptl_crystal_description block
_exptl_crystal_F_000 1304
_exptl_crystal_size_max 0.280
_exptl_crystal_size_mid 0.210
_exptl_crystal_size_min 0.200
_exptl_transmission_factor_max 0.751
_exptl_transmission_factor_min 0.704
_refine_diff_density_max 0.748
_refine_diff_density_min -0.394
_refine_diff_density_rms 0.091
_refine_ls_extinction_method none
_refine_ls_goodness_of_fit_ref 1.035
_refine_ls_hydrogen_treatment constr
_refine_ls_matrix_type full
_refine_ls_number_parameters 686
_refine_ls_number_reflns 8300
_refine_ls_number_restraints 0
_refine_ls_restrained_S_all 1.035
_refine_ls_R_factor_all 0.0506
_refine_ls_R_factor_gt 0.0339
_refine_ls_shift/su_max 0.000
_refine_ls_shift/su_mean 0.000
_refine_ls_structure_factor_coef Fsqd
_refine_ls_weighting_details 'w=1/[\s^2^(Fo^2^)+(0.0161P)^2^+0.8015P] where P=(Fo^2^+2Fc^2^)/3'
_refine_ls_weighting_scheme calc
_refine_ls_wR_factor_gt 0.0577
_refine_ls_wR_factor_ref 0.0662
_reflns_Friedel_coverage 0.000
_reflns_number_gt 6491
_reflns_number_total 8300
_reflns_threshold_expression 'I > 2\s(I)'
_cod_data_source_file c8dt01299g2.cif
_cod_data_source_block 315-9Cd
_cod_depositor_comments 'Adding full bibliography for 7046153--7046164.cif.'
_cod_database_code 7046154
_shelx_shelxl_version_number 2014/7
_shelx_space_group_comment
;
The symmetry employed for this shelxl refinement is uniquely defined
by the following loop, which should always be used as a source of
symmetry information in preference to the above space-group names.
They are only intended as comments.
;
_shelx_estimated_absorpt_t_min 0.690
_shelx_estimated_absorpt_t_max 0.763

loop_
_space_group_symop_operation_xyz
'x, y, z'
'-x, -y, -z'

loop_
_atom_site_label
_atom_site_type_symbol
_atom_site_fract_x
_atom_site_fract_y
_atom_site_fract_z
_atom_site_U_iso_or_equiv
_atom_site_adp_type
_atom_site_occupancy
_atom_site_site_symmetry_order
_atom_site_calc_flag
_atom_site_refinement_flags_posn
_atom_site_refinement_flags_adp
Cd1 Cd 0.33802(3) -0.07666(2) 0.21162(2) 0.02735(9) Uani 1 1 d . .
Cd2 Cd 0.37763(3) -0.29938(3) 0.23842(2) 0.03164(9) Uani 1 1 d . .
Cd3 Cd 0.25184(3) 0.18989(3) 0.23567(2) 0.03001(9) Uani 1 1 d . .
N1 N 0.9176(3) -0.2444(3) 0.4585(3) 0.0417(10) Uani 1 1 d . .
N2 N 0.8006(4) 0.4843(3) 0.1379(3) 0.0458(10) Uani 1 1 d . .
N3 N 0.2392(3) -0.4277(3) 0.2793(2) 0.0355(9) Uani 1 1 d . .
N4 N 0.4614(3) -0.3877(3) 0.3137(3) 0.0373(9) Uani 1 1 d . .
N5 N 0.1050(3) 0.2349(3) 0.1751(2) 0.0324(8) Uani 1 1 d . .
N6 N 0.3076(3) 0.2939(3) 0.1313(2) 0.0348(9) Uani 1 1 d . .
O1 O 0.5169(2) -0.0537(2) 0.2039(2) 0.0379(8) Uani 1 1 d . .
O2 O 0.5487(2) -0.1875(2) 0.2415(2) 0.0428(8) Uani 1 1 d . .
O3 O 0.8118(2) -0.0373(2) -0.11233(18) 0.0340(7) Uani 1 1 d . .
O4 O 0.6737(2) 0.0135(2) -0.08114(19) 0.0370(8) Uani 1 1 d . .
O5 O 0.7538(3) -0.2433(2) 0.5996(2) 0.0393(8) Uani 1 1 d . .
O6 O 0.8630(3) -0.0760(2) 0.6838(2) 0.0402(8) Uani 1 1 d . .
O7 O 0.9089(3) -0.3200(3) 0.3919(3) 0.0670(11) Uani 1 1 d . .
O8 O 0.9679(3) -0.2244(3) 0.5435(2) 0.0651(11) Uani 1 1 d . .
O9 O 0.3869(2) 0.0807(2) 0.32548(19) 0.0340(7) Uani 1 1 d . .
O10 O 0.4387(2) 0.2305(2) 0.2855(2) 0.0371(7) Uani 1 1 d . .
O11 O 0.6582(2) 0.1657(2) 0.66771(18) 0.0315(7) Uani 1 1 d . .
O12 O 0.8270(3) 0.1805(3) 0.6424(2) 0.0515(9) Uani 1 1 d . .
O13 O 0.6470(3) 0.3770(3) -0.0662(2) 0.0474(9) Uani 1 1 d . .
O14 O 0.7054(3) 0.2491(2) -0.10660(19) 0.0366(7) Uani 1 1 d . .
O15 O 0.7912(4) 0.5605(3) 0.1892(3) 0.0909(16) Uani 1 1 d . .
O16 O 0.8642(3) 0.4900(3) 0.0835(3) 0.0727(12) Uani 1 1 d . .
O17 O 0.1482(2) -0.1306(3) 0.1929(2) 0.0448(8) Uani 1 1 d . .
H1W H 0.1261 -0.0813 0.1828 0.067 Uiso 1 1 d R U
H2W H 0.1293 -0.1447 0.2458 0.067 Uiso 1 1 d R U
C1 C 0.5748(3) -0.1071(3) 0.2123(3) 0.0272(9) Uani 1 1 d . .
C2 C 0.6822(3) -0.0764(3) 0.1763(3) 0.0252(9) Uani 1 1 d . .
C3 C 0.7818(3) -0.0822(3) 0.2214(3) 0.0263(9) Uani 1 1 d . .
C4 C 0.8683(3) -0.0689(3) 0.1719(3) 0.0326(10) Uani 1 1 d . .
H4 H 0.9350 -0.0718 0.2010 0.039 Uiso 1 1 calc R U
C5 C 0.8574(3) -0.0517(3) 0.0813(3) 0.0300(10) Uani 1 1 d . .
H5 H 0.9149 -0.0464 0.0486 0.036 Uiso 1 1 calc R U
C6 C 0.7612(3) -0.0422(3) 0.0386(3) 0.0238(9) Uani 1 1 d . .
C7 C 0.7476(3) -0.0202(3) -0.0580(3) 0.0267(9) Uani 1 1 d . .
C8 C 0.6753(3) -0.0528(3) 0.0883(3) 0.0260(9) Uani 1 1 d . .
H8 H 0.6116 -0.0438 0.0613 0.031 Uiso 1 1 calc R U
C9 C 0.7996(3) -0.0963(3) 0.3211(3) 0.0286(10) Uani 1 1 d . .
C10 C 0.8502(3) -0.1624(3) 0.3431(3) 0.0323(10) Uani 1 1 d . .
H10 H 0.8755 -0.1984 0.2953 0.039 Uiso 1 1 calc R U
C11 C 0.8630(3) -0.1746(4) 0.4365(3) 0.0315(10) Uani 1 1 d . .
C12 C 0.8250(4) -0.1248(3) 0.5092(3) 0.0314(10) Uani 1 1 d . .
C13 C 0.8158(4) -0.1505(4) 0.6053(3) 0.0340(11) Uani 1 1 d . .
C14 C 0.7786(4) -0.0551(4) 0.4876(3) 0.0425(12) Uani 1 1 d . .
H14 H 0.7554 -0.0175 0.5360 0.051 Uiso 1 1 calc R U
C15 C 0.7668(4) -0.0414(4) 0.3960(3) 0.0383(11) Uani 1 1 d . .
H15 H 0.7360 0.0059 0.3835 0.046 Uiso 1 1 calc R U
C16 C 0.4597(3) 0.1660(3) 0.3246(3) 0.0264(10) Uani 1 1 d . .
C17 C 0.5807(3) 0.1983(3) 0.3784(3) 0.0225(9) Uani 1 1 d . .
C18 C 0.6734(3) 0.2499(3) 0.3417(3) 0.0259(9) Uani 1 1 d . .
C19 C 0.7810(3) 0.2791(4) 0.3987(3) 0.0374(11) Uani 1 1 d . .
H19 H 0.8428 0.3139 0.3760 0.045 Uiso 1 1 calc R U
C20 C 0.7998(4) 0.2588(4) 0.4870(3) 0.0350(11) Uani 1 1 d . .
H20 H 0.8731 0.2790 0.5227 0.042 Uiso 1 1 calc R U
C21 C 0.7082(3) 0.2077(3) 0.5230(3) 0.0264(9) Uani 1 1 d . .
C22 C 0.7347(4) 0.1835(3) 0.6184(3) 0.0304(10) Uani 1 1 d . .
C23 C 0.6002(3) 0.1785(3) 0.4685(3) 0.0267(9) Uani 1 1 d . .
H23 H 0.5391 0.1447 0.4924 0.032 Uiso 1 1 calc R U
C24 C 0.6643(3) 0.2671(3) 0.2427(3) 0.0261(9) Uani 1 1 d . .
C25 C 0.7242(3) 0.3672(3) 0.2341(3) 0.0305(10) Uani 1 1 d . .
H25 H 0.7602 0.4253 0.2899 0.037 Uiso 1 1 calc R U
C26 C 0.7292(3) 0.3788(3) 0.1420(3) 0.0279(9) Uani 1 1 d . .
C27 C 0.6783(3) 0.2952(3) 0.0554(3) 0.0266(9) Uani 1 1 d . .
C28 C 0.6789(3) 0.3103(4) -0.0456(3) 0.0316(10) Uani 1 1 d . .
C29 C 0.6192(3) 0.1973(3) 0.0656(3) 0.0303(10) Uani 1 1 d . .
H29 H 0.5841 0.1393 0.0095 0.036 Uiso 1 1 calc R U
C30 C 0.6102(3) 0.1822(3) 0.1573(3) 0.0301(10) Uani 1 1 d . .
H30 H 0.5679 0.1154 0.1613 0.036 Uiso 1 1 calc R U
C31 C 0.1320(4) -0.4381(4) 0.2698(4) 0.0525(13) Uani 1 1 d . .
H31 H 0.1055 -0.4036 0.2305 0.063 Uiso 1 1 calc R U
C32 C 0.0597(4) -0.4970(4) 0.3152(4) 0.0627(15) Uani 1 1 d . .
H32 H -0.0142 -0.5022 0.3069 0.075 Uiso 1 1 calc R U
C33 C 0.0981(4) -0.5481(4) 0.3731(4) 0.0594(15) Uani 1 1 d . .
H33 H 0.0509 -0.5874 0.4058 0.071 Uiso 1 1 calc R U
C34 C 0.2075(4) -0.5407(4) 0.3825(3) 0.0453(12) Uani 1 1 d . .
H34 H 0.2347 -0.5759 0.4204 0.054 Uiso 1 1 calc R U
C35 C 0.2757(4) -0.4800(3) 0.3345(3) 0.0321(10) Uani 1 1 d . .
C36 C 0.3945(4) -0.4681(3) 0.3415(3) 0.0324(10) Uani 1 1 d . .
C37 C 0.4368(4) -0.5346(3) 0.3748(3) 0.0382(11) Uani 1 1 d . .
H37 H 0.3907 -0.5896 0.3947 0.046 Uiso 1 1 calc R U
C38 C 0.5478(4) -0.5187(4) 0.3784(3) 0.0461(13) Uani 1 1 d . .
H38 H 0.5765 -0.5640 0.3992 0.055 Uiso 1 1 calc R U
C39 C 0.6153(4) -0.4365(4) 0.3513(4) 0.0552(14) Uani 1 1 d . .
H39 H 0.6908 -0.4238 0.3545 0.066 Uiso 1 1 calc R U
C40 C 0.5691(4) -0.3728(4) 0.3191(4) 0.0528(14) Uani 1 1 d . .
H40 H 0.6148 -0.3167 0.3002 0.063 Uiso 1 1 calc R U
C41 C 0.0078(4) 0.2073(4) 0.2021(3) 0.0422(12) Uani 1 1 d . .
H41 H 0.0025 0.1823 0.2566 0.051 Uiso 1 1 calc R U
C42 C -0.0851(4) 0.2148(4) 0.1516(4) 0.0488(13) Uani 1 1 d . .
H42 H -0.1517 0.1966 0.1725 0.059 Uiso 1 1 calc R U
C43 C -0.0786(4) 0.2491(5) 0.0707(4) 0.0632(16) Uani 1 1 d . .
H43 H -0.1416 0.2516 0.0339 0.076 Uiso 1 1 calc R U
C44 C 0.0221(4) 0.2799(5) 0.0444(4) 0.0576(15) Uani 1 1 d . .
H44 H 0.0283 0.3049 -0.0100 0.069 Uiso 1 1 calc R U
C45 C 0.1153(4) 0.2738(3) 0.0985(3) 0.0349(11) Uani 1 1 d . .
C46 C 0.2256(4) 0.3049(4) 0.0734(3) 0.0356(11) Uani 1 1 d . .
C47 C 0.2452(5) 0.3437(5) -0.0050(4) 0.0637(17) Uani 1 1 d . .
H47 H 0.1875 0.3507 -0.0450 0.076 Uiso 1 1 calc R U
C48 C 0.3502(5) 0.3719(5) -0.0237(4) 0.0741(19) Uani 1 1 d . .
H48 H 0.3638 0.3975 -0.0770 0.089 Uiso 1 1 calc R U
C49 C 0.4350(5) 0.3625(4) 0.0356(4) 0.0621(16) Uani 1 1 d . .
H49 H 0.5071 0.3824 0.0246 0.074 Uiso 1 1 calc R U
C50 C 0.4097(4) 0.3227(4) 0.1120(3) 0.0491(14) Uani 1 1 d . .
H50 H 0.4666 0.3154 0.1526 0.059 Uiso 1 1 calc R U

loop_
_atom_site_aniso_label
_atom_site_aniso_U_11
_atom_site_aniso_U_22
_atom_site_aniso_U_33
_atom_site_aniso_U_23
_atom_site_aniso_U_13
_atom_site_aniso_U_12
Cd1 0.02949(18) 0.0363(2) 0.02450(17) 0.01666(14) 0.01013(14) 0.01659(16)
Cd2 0.0373(2) 0.0396(2) 0.02944(18) 0.02226(15) 0.01368(15) 0.01899(18)
Cd3 0.02825(18) 0.0453(2) 0.02497(17) 0.01740(15) 0.00881(14) 0.01921(17)
N1 0.038(2) 0.062(3) 0.044(2) 0.031(2) 0.017(2) 0.030(2)
N2 0.057(3) 0.043(3) 0.032(2) 0.022(2) 0.004(2) 0.010(2)
N3 0.032(2) 0.035(2) 0.036(2) 0.0148(18) 0.0023(18) 0.009(2)
N4 0.037(2) 0.039(2) 0.048(2) 0.0278(19) 0.016(2) 0.018(2)
N5 0.026(2) 0.037(2) 0.037(2) 0.0121(18) 0.0051(17) 0.017(2)
N6 0.032(2) 0.052(3) 0.035(2) 0.0251(19) 0.0113(18) 0.024(2)
O1 0.0327(18) 0.050(2) 0.0535(19) 0.0333(17) 0.0253(16) 0.0262(18)
O2 0.0373(19) 0.053(2) 0.059(2) 0.0437(18) 0.0231(17) 0.0213(18)
O3 0.0406(19) 0.045(2) 0.0256(15) 0.0176(14) 0.0171(14) 0.0203(17)
O4 0.0413(19) 0.059(2) 0.0304(16) 0.0283(15) 0.0158(15) 0.0312(19)
O5 0.052(2) 0.038(2) 0.0336(17) 0.0197(15) 0.0164(16) 0.0173(19)
O6 0.042(2) 0.052(2) 0.0270(17) 0.0161(16) 0.0086(15) 0.0166(19)
O7 0.078(3) 0.071(3) 0.062(2) 0.007(2) 0.001(2) 0.055(3)
O8 0.074(3) 0.121(3) 0.038(2) 0.043(2) 0.0148(19) 0.069(3)
O9 0.0260(17) 0.0361(19) 0.0351(17) 0.0103(14) 0.0103(14) 0.0060(16)
O10 0.0300(17) 0.050(2) 0.0410(18) 0.0260(16) 0.0063(15) 0.0209(17)
O11 0.0378(18) 0.0412(19) 0.0247(15) 0.0194(14) 0.0130(14) 0.0186(17)
O12 0.042(2) 0.095(3) 0.0430(19) 0.0424(19) 0.0159(17) 0.042(2)
O13 0.073(3) 0.062(2) 0.0373(18) 0.0322(17) 0.0254(17) 0.046(2)
O14 0.047(2) 0.042(2) 0.0223(15) 0.0088(14) 0.0103(15) 0.0189(18)
O15 0.171(5) 0.040(3) 0.047(2) 0.0138(19) 0.038(3) 0.021(3)
O16 0.058(3) 0.076(3) 0.096(3) 0.056(3) 0.037(2) 0.015(2)
O17 0.0342(19) 0.061(2) 0.052(2) 0.0367(17) 0.0141(16) 0.0199(19)
C1 0.027(2) 0.032(3) 0.022(2) 0.0125(19) 0.0034(19) 0.009(2)
C2 0.026(2) 0.034(3) 0.024(2) 0.0147(19) 0.0108(19) 0.014(2)
C3 0.025(2) 0.033(3) 0.025(2) 0.0131(19) 0.0053(19) 0.014(2)
C4 0.028(2) 0.049(3) 0.030(2) 0.021(2) 0.008(2) 0.021(2)
C5 0.028(2) 0.041(3) 0.030(2) 0.018(2) 0.013(2) 0.017(2)
C6 0.030(2) 0.026(2) 0.017(2) 0.0093(17) 0.0078(18) 0.011(2)
C7 0.028(2) 0.027(2) 0.022(2) 0.0077(18) 0.0062(19) 0.007(2)
C8 0.025(2) 0.033(3) 0.024(2) 0.0148(19) 0.0039(18) 0.014(2)
C9 0.027(2) 0.036(3) 0.025(2) 0.0149(19) 0.0067(19) 0.012(2)
C10 0.030(3) 0.050(3) 0.027(2) 0.019(2) 0.012(2) 0.022(2)
C11 0.030(2) 0.050(3) 0.026(2) 0.022(2) 0.006(2) 0.023(2)
C12 0.032(3) 0.038(3) 0.024(2) 0.013(2) 0.005(2) 0.012(2)
C13 0.035(3) 0.059(4) 0.023(2) 0.018(2) 0.011(2) 0.031(3)
C14 0.064(4) 0.056(3) 0.022(2) 0.015(2) 0.014(2) 0.039(3)
C15 0.049(3) 0.042(3) 0.030(2) 0.016(2) 0.003(2) 0.025(3)
C16 0.026(2) 0.038(3) 0.022(2) 0.010(2) 0.0120(19) 0.017(2)
C17 0.025(2) 0.026(2) 0.019(2) 0.0092(17) 0.0054(18) 0.012(2)
C18 0.027(2) 0.034(3) 0.021(2) 0.0134(19) 0.0089(19) 0.014(2)
C19 0.023(2) 0.062(3) 0.032(2) 0.027(2) 0.012(2) 0.013(3)
C20 0.027(2) 0.057(3) 0.025(2) 0.021(2) 0.004(2) 0.016(3)
C21 0.029(2) 0.036(3) 0.018(2) 0.0103(18) 0.0067(18) 0.016(2)
C22 0.034(3) 0.037(3) 0.022(2) 0.012(2) 0.006(2) 0.015(2)
C23 0.028(2) 0.035(3) 0.026(2) 0.0153(19) 0.0123(19) 0.016(2)
C24 0.020(2) 0.041(3) 0.025(2) 0.018(2) 0.0079(19) 0.014(2)
C25 0.030(3) 0.040(3) 0.020(2) 0.009(2) 0.0031(19) 0.014(2)
C26 0.027(2) 0.030(3) 0.026(2) 0.0161(19) 0.0039(19) 0.008(2)
C27 0.026(2) 0.037(3) 0.026(2) 0.017(2) 0.0109(19) 0.015(2)
C28 0.028(2) 0.039(3) 0.026(2) 0.014(2) 0.006(2) 0.008(2)
C29 0.028(2) 0.034(3) 0.026(2) 0.0078(19) 0.0060(19) 0.010(2)
C30 0.027(2) 0.037(3) 0.033(2) 0.021(2) 0.013(2) 0.011(2)
C31 0.035(3) 0.053(4) 0.063(3) 0.020(3) -0.001(3) 0.013(3)
C32 0.032(3) 0.065(4) 0.086(4) 0.032(3) 0.014(3) 0.008(3)
C33 0.043(3) 0.052(4) 0.076(4) 0.030(3) 0.018(3) 0.003(3)
C34 0.046(3) 0.042(3) 0.055(3) 0.029(3) 0.017(3) 0.016(3)
C35 0.036(3) 0.028(3) 0.027(2) 0.007(2) 0.006(2) 0.007(2)
C36 0.041(3) 0.029(3) 0.029(2) 0.015(2) 0.008(2) 0.012(2)
C37 0.044(3) 0.030(3) 0.045(3) 0.021(2) 0.008(2) 0.015(3)
C38 0.045(3) 0.042(3) 0.056(3) 0.019(3) 0.001(3) 0.024(3)
C39 0.040(3) 0.057(4) 0.080(4) 0.031(3) 0.014(3) 0.026(3)
C40 0.046(3) 0.056(4) 0.074(4) 0.039(3) 0.026(3) 0.024(3)
C41 0.033(3) 0.047(3) 0.049(3) 0.013(2) 0.011(2) 0.020(3)
C42 0.025(3) 0.046(3) 0.064(4) 0.001(3) 0.006(3) 0.013(3)
C43 0.041(3) 0.084(5) 0.068(4) 0.022(3) -0.005(3) 0.036(4)
C44 0.053(4) 0.091(5) 0.049(3) 0.037(3) 0.010(3) 0.043(4)
C45 0.035(3) 0.038(3) 0.037(3) 0.014(2) 0.003(2) 0.021(3)
C46 0.044(3) 0.042(3) 0.032(2) 0.017(2) 0.013(2) 0.024(3)
C47 0.068(4) 0.089(5) 0.066(4) 0.056(4) 0.024(3) 0.045(4)
C48 0.081(5) 0.108(5) 0.080(4) 0.071(4) 0.043(4) 0.054(5)
C49 0.061(4) 0.083(4) 0.078(4) 0.052(3) 0.046(3) 0.042(4)
C50 0.039(3) 0.072(4) 0.057(3) 0.036(3) 0.023(3) 0.031(3)

loop_
_atom_type_symbol
_atom_type_description
_atom_type_scat_dispersion_real
_atom_type_scat_dispersion_imag
_atom_type_scat_source
C C 0.0033 0.0016 'International Tables Vol C Tables 4.2.6.8 and 6.1.1.4'
H H 0.0000 0.0000 'International Tables Vol C Tables 4.2.6.8 and 6.1.1.4'
N N 0.0061 0.0033 'International Tables Vol C Tables 4.2.6.8 and 6.1.1.4'
O O 0.0106 0.0060 'International Tables Vol C Tables 4.2.6.8 and 6.1.1.4'
Cd Cd -0.8075 1.2024 'International Tables Vol C Tables 4.2.6.8 and 6.1.1.4'

loop_
_geom_angle_atom_site_label_1
_geom_angle_atom_site_label_2
_geom_angle_atom_site_label_3
_geom_angle
_geom_angle_site_symmetry_1
_geom_angle_site_symmetry_3
O9 Cd1 O4 95.06(10) . 2_655
O9 Cd1 O1 95.28(10) . .
O4 Cd1 O1 87.86(9) 2_655 .
O9 Cd1 O17 96.58(10) . .
O4 Cd1 O17 89.77(10) 2_655 .
O1 Cd1 O17 168.07(11) . .
O9 Cd1 O11 92.74(9) . 2_656
O4 Cd1 O11 172.18(10) 2_655 2_656
O1 Cd1 O11 91.87(9) . 2_656
O17 Cd1 O11 88.88(9) . 2_656
O9 Cd1 O14 173.35(9) . 2_655
O4 Cd1 O14 91.26(10) 2_655 2_655
O1 Cd1 O14 82.89(10) . 2_655
O17 Cd1 O14 85.47(11) . 2_655
O11 Cd1 O14 80.95(9) 2_656 2_655
O9 Cd1 Cd2 129.08(7) . .
O4 Cd1 Cd2 131.75(7) 2_655 .
O1 Cd1 Cd2 71.67(7) . .
O17 Cd1 Cd2 101.57(8) . .
O11 Cd1 Cd2 41.28(6) 2_656 .
O14 Cd1 Cd2 44.28(6) 2_655 .
O2 Cd2 N4 88.03(12) . .
O2 Cd2 O11 91.65(10) . 2_656
N4 Cd2 O11 119.47(11) . 2_656
O2 Cd2 N3 158.93(11) . .
N4 Cd2 N3 72.09(12) . .
O11 Cd2 N3 92.19(11) 2_656 .
O2 Cd2 O13 88.38(11) . 2_655
N4 Cd2 O13 104.66(11) . 2_655
O11 Cd2 O13 135.85(9) 2_656 2_655
N3 Cd2 O13 103.06(12) . 2_655
O2 Cd2 O14 90.78(10) . 2_655
N4 Cd2 O14 158.90(11) . 2_655
O11 Cd2 O14 81.62(9) 2_656 2_655
N3 Cd2 O14 110.27(11) . 2_655
O13 Cd2 O14 54.24(9) 2_655 2_655
O2 Cd2 C28 86.43(11) . 2_655
N4 Cd2 C28 131.32(13) . 2_655
O11 Cd2 C28 109.01(11) 2_656 2_655
N3 Cd2 C28 111.77(12) . 2_655
O13 Cd2 C28 26.92(10) 2_655 2_655
O14 Cd2 C28 27.64(10) 2_655 2_655
O2 Cd2 Cd1 76.18(7) . .
N4 Cd2 Cd1 154.46(10) . .
O11 Cd2 Cd1 42.84(6) 2_656 .
N3 Cd2 Cd1 119.55(8) . .
O13 Cd2 Cd1 94.96(7) 2_655 .
O14 Cd2 Cd1 43.44(7) 2_655 .
C28 Cd2 Cd1 68.40(9) 2_655 .
O3 Cd3 O10 104.01(10) 2_655 .
O3 Cd3 O5 137.57(10) 2_655 2_656
O10 Cd3 O5 89.11(10) . 2_656
O3 Cd3 N6 92.89(11) 2_655 .
O10 Cd3 N6 84.30(11) . .
O5 Cd3 N6 128.88(12) 2_656 .
O3 Cd3 N5 92.81(11) 2_655 .
O10 Cd3 N5 150.08(11) . .
O5 Cd3 N5 94.98(11) 2_656 .
N6 Cd3 N5 70.11(11) . .
O3 Cd3 O6 82.25(10) 2_655 2_656
O10 Cd3 O6 113.73(10) . 2_656
O5 Cd3 O6 55.79(10) 2_656 2_656
N6 Cd3 O6 161.96(11) . 2_656
N5 Cd3 O6 92.69(11) . 2_656
O3 Cd3 C13 109.63(13) 2_655 2_656
O10 Cd3 C13 100.28(11) . 2_656
O5 Cd3 C13 27.99(12) 2_656 2_656
N6 Cd3 C13 154.86(13) . 2_656
N5 Cd3 C13 96.98(11) . 2_656
O6 Cd3 C13 28.03(12) 2_656 2_656
O8 N1 O7 123.6(4) . .
O8 N1 C11 117.7(4) . .
O7 N1 C11 118.7(4) . .
O16 N2 O15 124.1(5) . .
O16 N2 C26 118.3(4) . .
O15 N2 C26 117.6(4) . .
C31 N3 C35 117.8(4) . .
C31 N3 Cd2 124.7(3) . .
C35 N3 Cd2 115.9(3) . .
C40 N4 C36 119.1(4) . .
C40 N4 Cd2 122.8(3) . .
C36 N4 Cd2 117.4(3) . .
C41 N5 C45 120.2(4) . .
C41 N5 Cd3 122.8(3) . .
C45 N5 Cd3 116.1(3) . .
C46 N6 C50 118.4(3) . .
C46 N6 Cd3 116.6(3) . .
C50 N6 Cd3 123.4(3) . .
C1 O1 Cd1 134.4(3) . .
C1 O2 Cd2 128.2(3) . .
C7 O3 Cd3 119.7(3) . 2_655
C7 O4 Cd1 122.8(2) . 2_655
C13 O5 Cd3 90.7(2) . 2_656
C13 O6 Cd3 87.5(3) . 2_656
C16 O9 Cd1 124.5(2) . .
C16 O10 Cd3 113.4(3) . .
C22 O11 Cd2 122.4(3) . 2_656
C22 O11 Cd1 121.4(2) . 2_656
Cd2 O11 Cd1 95.87(9) 2_656 2_656
C28 O13 Cd2 91.4(2) . 2_655
C28 O14 Cd1 149.5(3) . 2_655
C28 O14 Cd2 89.6(2) . 2_655
Cd1 O14 Cd2 92.28(9) 2_655 2_655
Cd1 O17 H1W 110.9 . .
Cd1 O17 H2W 110.4 . .
H1W O17 H2W 108.0 . .
O2 C1 O1 126.2(4) . .
O2 C1 C2 116.8(3) . .
O1 C1 C2 116.8(3) . .
C8 C2 C3 119.5(3) . .
C8 C2 C1 116.3(3) . .
C3 C2 C1 123.8(3) . .
C4 C3 C2 118.1(3) . .
C4 C3 C9 119.5(3) . .
C2 C3 C9 122.3(3) . .
C5 C4 C3 121.7(4) . .
C5 C4 H4 119.2 . .
C3 C4 H4 119.2 . .
C6 C5 C4 120.2(3) . .
C6 C5 H5 119.9 . .
C4 C5 H5 119.9 . .
C5 C6 C8 118.7(3) . .
C5 C6 C7 121.9(3) . .
C8 C6 C7 119.4(3) . .
O4 C7 O3 123.9(3) . .
O4 C7 C6 118.6(3) . .
O3 C7 C6 117.6(3) . .
C2 C8 C6 121.7(3) . .
C2 C8 H8 119.2 . .
C6 C8 H8 119.2 . .
C10 C9 C15 117.9(3) . .
C10 C9 C3 121.9(3) . .
C15 C9 C3 120.2(3) . .
C11 C10 C9 119.8(4) . .
C11 C10 H10 120.1 . .
C9 C10 H10 120.1 . .
C12 C11 C10 122.4(3) . .
C12 C11 N1 118.7(3) . .
C10 C11 N1 118.9(3) . .
C11 C12 C14 117.3(3) . .
C11 C12 C13 124.8(4) . .
C14 C12 C13 117.3(3) . .
O5 C13 O6 125.0(4) . .
O5 C13 C12 116.8(4) . .
O6 C13 C12 117.9(4) . .
O5 C13 Cd3 61.3(2) . 2_656
O6 C13 Cd3 64.5(2) . 2_656
C12 C13 Cd3 164.8(3) . 2_656
C15 C14 C12 120.8(4) . .
C15 C14 H14 119.6 . .
C12 C14 H14 119.6 . .
C14 C15 C9 121.6(4) . .
C14 C15 H15 119.2 . .
C9 C15 H15 119.2 . .
O9 C16 O10 124.3(4) . .
O9 C16 C17 118.7(3) . .
O10 C16 C17 116.9(4) . .
C23 C17 C18 119.5(4) . .
C23 C17 C16 118.1(3) . .
C18 C17 C16 122.4(3) . .
C19 C18 C17 117.6(3) . .
C19 C18 C24 117.4(3) . .
C17 C18 C24 124.8(4) . .
C20 C19 C18 122.8(4) . .
C20 C19 H19 118.6 . .
C18 C19 H19 118.6 . .
C19 C20 C21 119.6(4) . .
C19 C20 H20 120.2 . .
C21 C20 H20 120.2 . .
C23 C21 C20 119.1(3) . .
C23 C21 C22 124.0(4) . .
C20 C21 C22 116.9(4) . .
O12 C22 O11 124.9(4) . .
O12 C22 C21 117.2(3) . .
O11 C22 C21 117.9(3) . .
C21 C23 C17 121.5(4) . .
C21 C23 H23 119.2 . .
C17 C23 H23 119.2 . .
C30 C24 C25 118.6(3) . .
C30 C24 C18 121.1(4) . .
C25 C24 C18 119.7(4) . .
C26 C25 C24 119.3(4) . .
C26 C25 H25 120.3 . .
C24 C25 H25 120.3 . .
C25 C26 C27 123.4(4) . .
C25 C26 N2 116.8(4) . .
C27 C26 N2 119.5(3) . .
C29 C27 C26 116.2(3) . .
C29 C27 C28 120.8(4) . .
C26 C27 C28 122.8(4) . .
O13 C28 O14 123.2(4) . .
O13 C28 C27 118.7(4) . .
O14 C28 C27 118.0(4) . .
O13 C28 Cd2 61.7(2) . 2_655
O14 C28 Cd2 62.7(2) . 2_655
C27 C28 Cd2 164.8(3) . 2_655
C27 C29 C30 122.2(4) . .
C27 C29 H29 118.9 . .
C30 C29 H29 118.9 . .
C24 C30 C29 120.1(4) . .
C24 C30 H30 119.9 . .
C29 C30 H30 119.9 . .
N3 C31 C32 123.0(5) . .
N3 C31 H31 118.5 . .
C32 C31 H31 118.5 . .
C31 C32 C33 118.8(5) . .
C31 C32 H32 120.6 . .
C33 C32 H32 120.6 . .
C32 C33 C34 119.3(5) . .
C32 C33 H33 120.3 . .
C34 C33 H33 120.3 . .
C35 C34 C33 118.7(4) . .
C35 C34 H34 120.7 . .
C33 C34 H34 120.7 . .
N3 C35 C34 122.2(4) . .
N3 C35 C36 116.1(4) . .
C34 C35 C36 121.6(4) . .
N4 C36 C37 120.4(4) . .
N4 C36 C35 116.5(3) . .
C37 C36 C35 123.1(4) . .
C38 C37 C36 119.4(4) . .
C38 C37 H37 120.3 . .
C36 C37 H37 120.3 . .
C39 C38 C37 119.8(4) . .
C39 C38 H38 120.1 . .
C37 C38 H38 120.1 . .
C38 C39 C40 118.3(5) . .
C38 C39 H39 120.9 . .
C40 C39 H39 120.9 . .
N4 C40 C39 122.9(4) . .
N4 C40 H40 118.6 . .
C39 C40 H40 118.6 . .
N5 C41 C42 121.6(4) . .
N5 C41 H41 119.2 . .
C42 C41 H41 119.2 . .
C43 C42 C41 119.4(5) . .
C43 C42 H42 120.3 . .
C41 C42 H42 120.3 . .
C42 C43 C44 118.9(4) . .
C42 C43 H43 120.6 . .
C44 C43 H43 120.6 . .
C43 C44 C45 120.3(4) . .
C43 C44 H44 119.9 . .
C45 C44 H44 119.9 . .
N5 C45 C44 119.5(4) . .
N5 C45 C46 117.6(3) . .
C44 C45 C46 122.8(4) . .
N6 C46 C47 120.9(4) . .
N6 C46 C45 116.5(3) . .
C47 C46 C45 122.6(4) . .
C48 C47 C46 119.5(5) . .
C48 C47 H47 120.2 . .
C46 C47 H47 120.2 . .
C49 C48 C47 120.2(5) . .
C49 C48 H48 119.9 . .
C47 C48 H48 119.9 . .
C48 C49 C50 117.4(5) . .
C48 C49 H49 121.3 . .
C50 C49 H49 121.3 . .
N6 C50 C49 123.6(4) . .
N6 C50 H50 118.2 . .
C49 C50 H50 118.2 . .

loop_
_geom_bond_atom_site_label_1
_geom_bond_atom_site_label_2
_geom_bond_distance
_geom_bond_site_symmetry_2
Cd1 O9 2.258(3) .
Cd1 O4 2.260(2) 2_655
Cd1 O1 2.265(3) .
Cd1 O17 2.276(3) .
Cd1 O11 2.366(2) 2_656
Cd1 O14 2.382(3) 2_655
Cd1 Cd2 3.4607(4) .
Cd2 O2 2.221(3) .
Cd2 N4 2.274(3) .
Cd2 O11 2.295(3) 2_656
Cd2 N3 2.315(3) .
Cd2 O13 2.395(3) 2_655
Cd2 O14 2.418(3) 2_655
Cd2 C28 2.721(4) 2_655
Cd3 O3 2.255(3) 2_655
Cd3 O10 2.266(3) .
Cd3 O5 2.338(3) 2_656
Cd3 N6 2.341(3) .
Cd3 N5 2.343(3) .
Cd3 O6 2.408(3) 2_656
Cd3 C13 2.665(4) 2_656
N1 O8 1.221(4) .
N1 O7 1.222(4) .
N1 C11 1.471(5) .
N2 O16 1.213(4) .
N2 O15 1.217(5) .
N2 C26 1.471(5) .
N3 C31 1.339(5) .
N3 C35 1.345(5) .
N4 C40 1.335(5) .
N4 C36 1.347(5) .
N5 C41 1.331(5) .
N5 C45 1.339(5) .
N6 C46 1.339(5) .
N6 C50 1.338(5) .
O1 C1 1.256(4) .
O2 C1 1.250(4) .
O3 C7 1.270(4) .
O3 Cd3 2.255(3) 2_655
O4 C7 1.256(4) .
O4 Cd1 2.260(2) 2_655
O5 C13 1.251(5) .
O5 Cd3 2.338(3) 2_656
O6 C13 1.254(5) .
O6 Cd3 2.408(3) 2_656
O9 C16 1.248(5) .
O10 C16 1.261(4) .
O11 C22 1.290(4) .
O11 Cd2 2.295(3) 2_656
O11 Cd1 2.366(2) 2_656
O12 C22 1.225(5) .
O13 C28 1.232(4) .
O13 Cd2 2.395(3) 2_655
O14 C28 1.262(4) .
O14 Cd1 2.382(3) 2_655
O14 Cd2 2.418(3) 2_655
O17 H1W 0.8754 .
O17 H2W 0.8745 .
C1 C2 1.516(5) .
C2 C8 1.378(5) .
C2 C3 1.408(5) .
C3 C4 1.398(5) .
C3 C9 1.489(5) .
C4 C5 1.375(5) .
C4 H4 0.9300 .
C5 C6 1.384(5) .
C5 H5 0.9300 .
C6 C8 1.394(5) .
C6 C7 1.490(5) .
C8 H8 0.9300 .
C9 C10 1.386(5) .
C9 C15 1.391(5) .
C10 C11 1.386(5) .
C10 H10 0.9300 .
C11 C12 1.377(5) .
C12 C14 1.392(5) .
C12 C13 1.516(5) .
C13 Cd3 2.665(4) 2_656
C14 C15 1.370(5) .
C14 H14 0.9300 .
C15 H15 0.9300 .
C16 C17 1.514(5) .
C17 C23 1.393(5) .
C17 C18 1.415(5) .
C18 C19 1.390(5) .
C18 C24 1.492(5) .
C19 C20 1.371(5) .
C19 H19 0.9300 .
C20 C21 1.396(5) .
C20 H20 0.9300 .
C21 C23 1.380(5) .
C21 C22 1.511(5) .
C23 H23 0.9300 .
C24 C30 1.393(5) .
C24 C25 1.397(5) .
C25 C26 1.378(5) .
C25 H25 0.9300 .
C26 C27 1.392(5) .
C27 C29 1.379(5) .
C27 C28 1.514(5) .
C28 Cd2 2.721(4) 2_655
C29 C30 1.395(5) .
C29 H29 0.9300 .
C30 H30 0.9300 .
C31 C32 1.368(6) .
C31 H31 0.9300 .
C32 C33 1.371(7) .
C32 H32 0.9300 .
C33 C34 1.379(6) .
C33 H33 0.9300 .
C34 C35 1.379(5) .
C34 H34 0.9300 .
C35 C36 1.487(6) .
C36 C37 1.383(5) .
C37 C38 1.378(6) .
C37 H37 0.9300 .
C38 C39 1.361(6) .
C38 H38 0.9300 .
C39 C40 1.373(6) .
C39 H39 0.9300 .
C40 H40 0.9300 .
C41 C42 1.375(6) .
C41 H41 0.9300 .
C42 C43 1.358(6) .
C42 H42 0.9300 .
C43 C44 1.368(7) .
C43 H43 0.9300 .
C44 C45 1.391(6) .
C44 H44 0.9300 .
C45 C46 1.471(6) .
C46 C47 1.377(6) .
C47 C48 1.370(7) .
C47 H47 0.9300 .
C48 C49 1.363(7) .
C48 H48 0.9300 .
C49 C50 1.371(6) .
C49 H49 0.9300 .
C50 H50 0.9300 .

loop_
_geom_hbond_atom_site_label_D
_geom_hbond_atom_site_label_H
_geom_hbond_atom_site_label_A
_geom_hbond_distance_DH
_geom_hbond_distance_HA
_geom_hbond_distance_DA
_geom_hbond_angle_DHA
_geom_hbond_site_symmetry_A
C50 H50 O10 0.93 2.48 3.100(5) 124.5 .
C49 H49 O13 0.93 2.40 3.274(5) 156.0 .
C47 H47 O15 0.93 2.65 3.284(6) 125.9 2_665
C40 H40 O2 0.93 2.53 3.147(5) 124.0 .
C39 H39 O7 0.93 2.61 3.497(7) 159.5 .
C37 H37 O5 0.93 2.47 3.381(5) 164.9 2_646
C34 H34 O5 0.93 2.57 3.326(5) 139.0 2_646
O17 H2W O12 0.87 1.87 2.628(4) 144.6 2_656
O17 H1W O6 0.88 2.53 3.121(4) 125.1 2_656
O17 H1W O3 0.88 2.13 2.789(4) 131.8 2_655

loop_
_geom_torsion_atom_site_label_1
_geom_torsion_atom_site_label_2
_geom_torsion_atom_site_label_3
_geom_torsion_atom_site_label_4
_geom_torsion
_geom_torsion_site_symmetry_1
_geom_torsion_site_symmetry_4
Cd2 O2 C1 O1 24.0(6) . .
Cd2 O2 C1 C2 -150.9(3) . .
Cd1 O1 C1 O2 -10.1(7) . .
Cd1 O1 C1 C2 164.7(3) . .
O2 C1 C2 C8 133.0(4) . .
O1 C1 C2 C8 -42.4(5) . .
O2 C1 C2 C3 -39.7(6) . .
O1 C1 C2 C3 144.9(4) . .
C8 C2 C3 C4 -3.1(6) . .
C1 C2 C3 C4 169.4(4) . .
C8 C2 C3 C9 173.6(4) . .
C1 C2 C3 C9 -13.9(6) . .
C2 C3 C4 C5 -0.7(6) . .
C9 C3 C4 C5 -177.5(4) . .
C3 C4 C5 C6 3.0(7) . .
C4 C5 C6 C8 -1.4(6) . .
C4 C5 C6 C7 178.1(4) . .
Cd1 O4 C7 O3 -10.9(6) 2_655 .
Cd1 O4 C7 C6 169.3(3) 2_655 .
Cd3 O3 C7 O4 -81.6(4) 2_655 .
Cd3 O3 C7 C6 98.2(4) 2_655 .
C5 C6 C7 O4 -162.3(4) . .
C8 C6 C7 O4 17.2(6) . .
C5 C6 C7 O3 17.8(6) . .
C8 C6 C7 O3 -162.6(4) . .
C3 C2 C8 C6 4.8(6) . .
C1 C2 C8 C6 -168.3(4) . .
C5 C6 C8 C2 -2.5(6) . .
C7 C6 C8 C2 177.9(4) . .
C4 C3 C9 C10 -43.8(6) . .
C2 C3 C9 C10 139.5(4) . .
C4 C3 C9 C15 135.2(4) . .
C2 C3 C9 C15 -41.5(6) . .
C15 C9 C10 C11 2.2(6) . .
C3 C9 C10 C11 -178.7(4) . .
C9 C10 C11 C12 1.4(7) . .
C9 C10 C11 N1 -179.6(4) . .
O8 N1 C11 C12 -29.4(6) . .
O7 N1 C11 C12 149.4(4) . .
O8 N1 C11 C10 151.5(4) . .
O7 N1 C11 C10 -29.7(6) . .
C10 C11 C12 C14 -4.0(7) . .
N1 C11 C12 C14 176.9(4) . .
C10 C11 C12 C13 167.7(4) . .
N1 C11 C12 C13 -11.4(7) . .
Cd3 O5 C13 O6 11.0(4) 2_656 .
Cd3 O5 C13 C12 -162.9(3) 2_656 .
Cd3 O6 C13 O5 -10.7(4) 2_656 .
Cd3 O6 C13 C12 163.1(3) 2_656 .
C11 C12 C13 O5 -59.1(6) . .
C14 C12 C13 O5 112.5(5) . .
C11 C12 C13 O6 126.6(5) . .
C14 C12 C13 O6 -61.8(6) . .
C11 C12 C13 Cd3 -138.2(11) . 2_656
C14 C12 C13 Cd3 33.5(15) . 2_656
C11 C12 C14 C15 3.1(7) . .
C13 C12 C14 C15 -169.2(5) . .
C12 C14 C15 C9 0.4(8) . .
C10 C9 C15 C14 -3.1(7) . .
C3 C9 C15 C14 177.8(4) . .
Cd1 O9 C16 O10 92.8(4) . .
Cd1 O9 C16 C17 -90.7(4) . .
Cd3 O10 C16 O9 8.7(5) . .
Cd3 O10 C16 C17 -167.9(2) . .
O9 C16 C17 C23 -39.1(5) . .
O10 C16 C17 C23 137.7(4) . .
O9 C16 C17 C18 142.5(4) . .
O10 C16 C17 C18 -40.7(5) . .
C23 C17 C18 C19 -0.4(6) . .
C16 C17 C18 C19 177.9(4) . .
C23 C17 C18 C24 174.2(4) . .
C16 C17 C18 C24 -7.5(6) . .
C17 C18 C19 C20 0.8(7) . .
C24 C18 C19 C20 -174.2(4) . .
C18 C19 C20 C21 -0.7(7) . .
C19 C20 C21 C23 0.1(6) . .
C19 C20 C21 C22 177.4(4) . .
Cd2 O11 C22 O12 104.0(5) 2_656 .
Cd1 O11 C22 O12 -17.9(6) 2_656 .
Cd2 O11 C22 C21 -77.3(4) 2_656 .
Cd1 O11 C22 C21 160.8(3) 2_656 .
C23 C21 C22 O12 156.1(4) . .
C20 C21 C22 O12 -21.0(6) . .
C23 C21 C22 O11 -22.7(6) . .
C20 C21 C22 O11 160.1(4) . .
C20 C21 C23 C17 0.3(6) . .
C22 C21 C23 C17 -176.8(4) . .
C18 C17 C23 C21 -0.1(6) . .
C16 C17 C23 C21 -178.5(4) . .
C19 C18 C24 C30 117.4(4) . .
C17 C18 C24 C30 -57.1(5) . .
C19 C18 C24 C25 -53.5(5) . .
C17 C18 C24 C25 132.0(4) . .
C30 C24 C25 C26 -0.9(5) . .
C18 C24 C25 C26 170.2(3) . .
C24 C25 C26 C27 -0.7(6) . .
C24 C25 C26 N2 -175.4(3) . .
O16 N2 C26 C25 133.8(4) . .
O15 N2 C26 C25 -46.7(6) . .
O16 N2 C26 C27 -41.1(6) . .
O15 N2 C26 C27 138.3(4) . .
C25 C26 C27 C29 1.0(6) . .
N2 C26 C27 C29 175.7(3) . .
C25 C26 C27 C28 176.3(4) . .
N2 C26 C27 C28 -9.0(6) . .
Cd2 O13 C28 O14 12.8(4) 2_655 .
Cd2 O13 C28 C27 -162.7(3) 2_655 .
Cd1 O14 C28 O13 -106.5(5) 2_655 .
Cd2 O14 C28 O13 -12.6(4) 2_655 .
Cd1 O14 C28 C27 68.9(6) 2_655 .
Cd2 O14 C28 C27 162.8(3) 2_655 .
Cd1 O14 C28 Cd2 -93.9(5) 2_655 2_655
C29 C27 C28 O13 123.3(4) . .
C26 C27 C28 O13 -51.8(6) . .
C29 C27 C28 O14 -52.4(5) . .
C26 C27 C28 O14 132.5(4) . .
C29 C27 C28 Cd2 36.2(13) . 2_655
C26 C27 C28 Cd2 -138.9(10) . 2_655
C26 C27 C29 C30 0.2(6) . .
C28 C27 C29 C30 -175.2(3) . .
C25 C24 C30 C29 2.0(5) . .
C18 C24 C30 C29 -168.9(3) . .
C27 C29 C30 C24 -1.7(6) . .
C35 N3 C31 C32 1.5(7) . .
Cd2 N3 C31 C32 -164.0(4) . .
N3 C31 C32 C33 -0.1(9) . .
C31 C32 C33 C34 -1.3(9) . .
C32 C33 C34 C35 1.2(8) . .
C31 N3 C35 C34 -1.6(7) . .
Cd2 N3 C35 C34 165.2(3) . .
C31 N3 C35 C36 178.9(4) . .
Cd2 N3 C35 C36 -14.4(5) . .
C33 C34 C35 N3 0.2(7) . .
C33 C34 C35 C36 179.8(4) . .
C40 N4 C36 C37 -0.3(6) . .
Cd2 N4 C36 C37 170.8(3) . .
C40 N4 C36 C35 179.6(4) . .
Cd2 N4 C36 C35 -9.4(5) . .
N3 C35 C36 N4 15.9(6) . .
C34 C35 C36 N4 -163.6(4) . .
N3 C35 C36 C37 -164.2(4) . .
C34 C35 C36 C37 16.2(7) . .
N4 C36 C37 C38 -0.7(7) . .
C35 C36 C37 C38 179.5(4) . .
C36 C37 C38 C39 1.5(7) . .
C37 C38 C39 C40 -1.3(8) . .
C36 N4 C40 C39 0.5(8) . .
Cd2 N4 C40 C39 -170.1(4) . .
C38 C39 C40 N4 0.3(8) . .
C45 N5 C41 C42 1.8(7) . .
Cd3 N5 C41 C42 -166.3(3) . .
N5 C41 C42 C43 1.4(8) . .
C41 C42 C43 C44 -3.0(8) . .
C42 C43 C44 C45 1.4(9) . .
C41 N5 C45 C44 -3.4(7) . .
Cd3 N5 C45 C44 165.5(4) . .
C41 N5 C45 C46 178.8(4) . .
Cd3 N5 C45 C46 -12.3(5) . .
C43 C44 C45 N5 1.9(8) . .
C43 C44 C45 C46 179.5(5) . .
C50 N6 C46 C47 0.9(7) . .
Cd3 N6 C46 C47 -165.4(4) . .
C50 N6 C46 C45 -179.0(4) . .
Cd3 N6 C46 C45 14.7(5) . .
N5 C45 C46 N6 -1.6(6) . .
C44 C45 C46 N6 -179.3(5) . .
N5 C45 C46 C47 178.5(5) . .
C44 C45 C46 C47 0.9(8) . .
N6 C46 C47 C48 -0.3(8) . .
C45 C46 C47 C48 179.5(5) . .
C46 C47 C48 C49 -0.6(10) . .
C47 C48 C49 C50 1.0(10) . .
C46 N6 C50 C49 -0.4(8) . .
Cd3 N6 C50 C49 164.8(4) . .
C48 C49 C50 N6 -0.5(9) . .
